data_2014061
loop_
_publ_author_name
'Ghoshal, Debajyoti'
'Maji, Tapas Kumar'
'Rosair, Georgina'
'Mostafa, Golam'

_publ_section_title
;
 A heterometallic polymeric complex:
 [Cu~2~(N~3~)~2~(medpt)~2~{Ni(CN)~4~}]~<i>n~</i> [medpt is
 bis(3-aminopropyl)methylamine]
;
_journal_issue 5
_journal_name_full 'Acta Crystallographica Section C'
_journal_page_first m212
_journal_page_last m214
_journal_paper_doi 10.1107/S0108270104007152
_journal_volume 60
_journal_year 2004
_chemical_formula_iupac '[Cu2 Ni (C N)4 (N3)2 (C7 H19 N3)2]'
_chemical_formula_moiety 'C18 H38 Cu2 N16 Ni'
_chemical_formula_sum 'C18 H38 Cu2 N16 Ni'
_chemical_formula_weight 664.43
_chemical_name_systematic
;
catena-poly[[di-\m-azido-\k^4^N^1^:N^1^-bis[[bis(3-aminopropyl)methylamine-
\k^3^N]copper(II)]]-\m-cyano-[dicyanonickel(II)]-\m-cyano]
;
_space_group_IT_number 14
_symmetry_cell_setting monoclinic
_symmetry_space_group_name_Hall '-P 2yn'
_symmetry_space_group_name_H-M 'P 1 21/n 1'
_atom_sites_solution_hydrogens geom
_atom_sites_solution_primary direct
_atom_sites_solution_secondary difmap
_audit_creation_method 'manual editing of CIF'
_cell_angle_alpha 90.00
_cell_angle_beta 97.757(11)
_cell_angle_gamma 90.00
_cell_formula_units_Z 2
_cell_length_a 7.4094(9)
_cell_length_b 14.5472(16)
_cell_length_c 12.8512(19)
_cell_measurement_reflns_used 38
_cell_measurement_temperature 160(2)
_cell_measurement_theta_max 20.00
_cell_measurement_theta_min 2.79
_cell_volume 1372.5(3)
_computing_cell_refinement XSCANS
_computing_data_collection 'XSCANS (Bruker, 1999)'
_computing_data_reduction XSCANS
_computing_molecular_graphics 'ORTEP-3 for Windows (Farrugia, 1997)'
_computing_publication_material 'PLATON (Spek, 2003)'
_computing_structure_refinement 'SHELXL97 (Sheldrick, 1997)'
_computing_structure_solution 'SHELXS97 (Sheldrick, 1997)'
_diffrn_ambient_temperature 160(2)
_diffrn_measured_fraction_theta_full 0.992
_diffrn_measured_fraction_theta_max 0.992
_diffrn_measurement_device_type 'Bruker P4'
_diffrn_measurement_method \w
_diffrn_radiation_monochromator graphite
_diffrn_radiation_source 'fine-focus sealed tube'
_diffrn_radiation_type MoK\a
_diffrn_radiation_wavelength 0.71073
_diffrn_reflns_av_R_equivalents 0.0371
_diffrn_reflns_av_sigmaI/netI 0.0487
_diffrn_reflns_limit_h_max 1
_diffrn_reflns_limit_h_min -8
_diffrn_reflns_limit_k_max 17
_diffrn_reflns_limit_k_min -1
_diffrn_reflns_limit_l_max 15
_diffrn_reflns_limit_l_min -15
_diffrn_reflns_number 3235
_diffrn_reflns_theta_full 25.00
_diffrn_reflns_theta_max 25.00
_diffrn_reflns_theta_min 2.13
_diffrn_standards_decay_% 0
_diffrn_standards_interval_count 97
_diffrn_standards_number 3
_exptl_absorpt_coefficient_mu 2.255
_exptl_absorpt_correction_T_max 0.835
_exptl_absorpt_correction_T_min 0.595
_exptl_absorpt_correction_type '\y scan'
_exptl_absorpt_process_details '(North et al., 1968)'
_exptl_crystal_colour green
_exptl_crystal_density_diffrn 1.608
_exptl_crystal_density_meas ?
_exptl_crystal_density_method 'not measured'
_exptl_crystal_description plate
_exptl_crystal_F_000 688
_exptl_crystal_size_max 0.38
_exptl_crystal_size_mid 0.18
_exptl_crystal_size_min 0.08
_refine_diff_density_max 0.639
_refine_diff_density_min -0.723
_refine_ls_extinction_method none
_refine_ls_goodness_of_fit_ref 1.040
_refine_ls_hydrogen_treatment constr
_refine_ls_matrix_type full
_refine_ls_number_parameters 169
_refine_ls_number_reflns 2404
_refine_ls_number_restraints 0
_refine_ls_restrained_S_all 1.040
_refine_ls_R_factor_all 0.0632
_refine_ls_R_factor_gt 0.0426
_refine_ls_shift/su_max 0.000
_refine_ls_shift/su_mean 0.000
_refine_ls_structure_factor_coef Fsqd
_refine_ls_weighting_details 'calc w = 1/[\s^2^(Fo^2^)+(0.0464P)^2^+3.3185P] where P=(Fo^2^+2Fc^2^)/3'
_refine_ls_weighting_scheme calc
_refine_ls_wR_factor_gt 0.1041
_refine_ls_wR_factor_ref 0.1152
_reflns_number_gt 1791
_reflns_number_total 2404
_reflns_threshold_expression I>2\s(I)
_cod_data_source_file sk1710.cif
_cod_data_source_block I
_cod_depositor_comments
;
The following automatic conversions were performed:
'_symmetry_cell_setting' value 'Monoclinic' changed to 'monoclinic'
according to '/home/saulius/struct/CIF-dictionaries/cif_core.dic'
dictionary named 'cif_core.dic' version 2.4.1 from 2010-06-29.

Automatic conversion script
Id: cif_fix_enum 1527 2010-12-29 10:47:43Z saulius 

The following automatic conversions were performed:

'_symmetry_cell_setting' value 'Monoclinic' changed to 'monoclinic'
according to /home/saulius/struct/CIF-dictionaries/cif_core.dic
dictionary named 'cif_core.dic' version 2.4.1 from 2010-06-29.

Automatic conversion script
Id: cif_fix_values 1715 2011-07-08 13:25:40Z adriana 

The following automatic conversions were performed:

'_exptl_crystal_density_meas' value 'not measured' was changed to '?'
- the value is perceived as not measured.

Automatic conversion script
Id: cif_fix_values 3008 2015-01-20 13:52:24Z robertas 
;
_cod_original_sg_symbol_H-M 'P 21/n'
_cod_database_code 2014061
_cod_database_fobs_code 2014061

loop_
_symmetry_equiv_pos_as_xyz
'x, y, z'
'-x+1/2, y+1/2, -z+1/2'
'-x, -y, -z'
'x-1/2, -y-1/2, z-1/2'

loop_
_atom_site_label
_atom_site_fract_x
_atom_site_fract_y
_atom_site_fract_z
_atom_site_U_iso_or_equiv
_atom_site_adp_type
_atom_site_calc_flag
_atom_site_refinement_flags
_atom_site_occupancy
_atom_site_disorder_assembly
_atom_site_disorder_group
_atom_site_type_symbol
Cu1 0.43217(6) 0.99616(3) 0.34460(4) 0.01568(17) Uani d . 1 . . Cu
N1 0.3096(5) 1.0570(3) 0.4633(3) 0.0260(9) Uani d . 1 . . N
N2 0.1533(5) 1.0811(3) 0.4520(3) 0.0205(8) Uani d . 1 . . N
N3 0.0026(5) 1.1055(3) 0.4455(3) 0.0291(9) Uani d . 1 . . N
N5 0.3363(5) 0.8764(3) 0.3917(3) 0.0216(8) Uani d . 1 . . N
H5A 0.4213 0.8538 0.4418 0.026 Uiso calc R 1 . . H
H5B 0.2380 0.8896 0.4231 0.026 Uiso calc R 1 . . H
N6 0.5784(5) 1.1121(2) 0.3399(3) 0.0195(8) Uani d . 1 . . N
H6A 0.5268 1.1559 0.3756 0.023 Uiso calc R 1 . . H
H6B 0.6907 1.1017 0.3742 0.023 Uiso calc R 1 . . H
N7 0.5887(5) 0.9311(2) 0.2383(3) 0.0176(8) Uani d . 1 . . N
C1 0.2837(6) 0.8011(3) 0.3173(4) 0.0272(11) Uani d . 1 . . C
H1A 0.1803 0.8211 0.2653 0.033 Uiso calc R 1 . . H
H1B 0.2436 0.7475 0.3556 0.033 Uiso calc R 1 . . H
C2 0.4425(7) 0.7738(3) 0.2610(4) 0.0310(11) Uani d . 1 . . C
H2A 0.4092 0.7173 0.2199 0.037 Uiso calc R 1 . . H
H2B 0.5479 0.7588 0.3142 0.037 Uiso calc R 1 . . H
C3 0.5005(7) 0.8468(3) 0.1874(4) 0.0271(11) Uani d . 1 . . C
H3A 0.5846 0.8189 0.1451 0.032 Uiso calc R 1 . . H
H3B 0.3938 0.8657 0.1401 0.032 Uiso calc R 1 . . H
C4 0.7695(6) 0.9054(3) 0.2953(4) 0.0249(10) Uani d . 1 . . C
H4A 0.8420 0.8754 0.2467 0.037 Uiso calc R 1 . . H
H4B 0.7530 0.8630 0.3525 0.037 Uiso calc R 1 . . H
H4C 0.8327 0.9608 0.3243 0.037 Uiso calc R 1 . . H
C5 0.6174(6) 0.9924(3) 0.1480(3) 0.0211(9) Uani d . 1 . . C
H5C 0.4974 1.0044 0.1062 0.025 Uiso calc R 1 . . H
H5D 0.6921 0.9586 0.1023 0.025 Uiso calc R 1 . . H
C6 0.7088(6) 1.0845(3) 0.1766(4) 0.0252(11) Uani d . 1 . . C
H6C 0.8273 1.0731 0.2203 0.030 Uiso calc R 1 . . H
H6D 0.7339 1.1152 0.1113 0.030 Uiso calc R 1 . . H
C7 0.5975(7) 1.1485(3) 0.2352(4) 0.0258(11) Uani d . 1 . . C
H7A 0.6573 1.2094 0.2426 0.031 Uiso calc R 1 . . H
H7B 0.4752 1.1566 0.1946 0.031 Uiso calc R 1 . . H
Ni1 0.0000 1.0000 0.0000 0.0149(2) Uani d S 1 . . Ni
C8 0.1286(6) 1.0183(3) 0.1337(3) 0.0163(9) Uani d . 1 . . C
C9 0.0012(6) 0.8734(3) 0.0260(3) 0.0199(10) Uani d . 1 . . C
N8 0.2088(5) 1.0268(3) 0.2157(3) 0.0229(9) Uani d . 1 . . N
N9 0.0029(6) 0.7950(3) 0.0431(4) 0.0317(10) Uani d . 1 . . N

loop_
_atom_site_aniso_label
_atom_site_aniso_U_11
_atom_site_aniso_U_22
_atom_site_aniso_U_33
_atom_site_aniso_U_12
_atom_site_aniso_U_13
_atom_site_aniso_U_23
Cu1 0.0149(3) 0.0135(3) 0.0195(3) -0.0014(2) 0.00556(19) -0.0023(2)
N1 0.017(2) 0.031(2) 0.032(2) -0.0036(18) 0.0095(17) -0.0108(19)
N2 0.024(2) 0.0160(18) 0.023(2) -0.0029(16) 0.0077(15) -0.0043(16)
N3 0.023(2) 0.028(2) 0.037(2) 0.0065(17) 0.0046(17) 0.001(2)
N5 0.0216(19) 0.0207(19) 0.023(2) -0.0041(16) 0.0069(15) 0.0043(17)
N6 0.0191(19) 0.0145(18) 0.025(2) -0.0023(15) 0.0043(15) -0.0035(16)
N7 0.0189(18) 0.0112(17) 0.0230(19) 0.0020(14) 0.0043(15) -0.0029(15)
C1 0.024(2) 0.018(2) 0.038(3) -0.0068(19) -0.001(2) 0.001(2)
C2 0.032(3) 0.016(2) 0.045(3) -0.004(2) 0.003(2) -0.006(2)
C3 0.033(3) 0.021(2) 0.027(2) -0.002(2) 0.002(2) -0.010(2)
C4 0.024(2) 0.022(2) 0.029(2) 0.0070(19) 0.0042(19) 0.000(2)
C5 0.022(2) 0.023(2) 0.019(2) 0.0033(19) 0.0084(17) 0.001(2)
C6 0.023(2) 0.023(2) 0.032(3) -0.0020(19) 0.014(2) 0.005(2)
C7 0.029(3) 0.014(2) 0.036(3) 0.0020(19) 0.012(2) 0.005(2)
Ni1 0.0156(4) 0.0120(4) 0.0175(4) 0.0005(3) 0.0035(3) -0.0001(3)
C8 0.017(2) 0.012(2) 0.021(2) 0.0011(16) 0.0061(17) -0.0001(17)
C9 0.020(2) 0.020(2) 0.021(2) -0.0027(18) 0.0065(19) -0.0001(18)
N8 0.0184(19) 0.022(2) 0.029(2) 0.0021(15) 0.0046(17) -0.0023(17)
N9 0.040(2) 0.020(2) 0.035(2) -0.0052(18) 0.0035(19) 0.0040(19)

loop_
_atom_type_symbol
_atom_type_description
_atom_type_scat_dispersion_real
_atom_type_scat_dispersion_imag
_atom_type_scat_source
C C 0.0033 0.0016 'International Tables Vol C Tables 4.2.6.8 and 6.1.1.4'
H H 0.0000 0.0000 'International Tables Vol C Tables 4.2.6.8 and 6.1.1.4'
N N 0.0061 0.0033 'International Tables Vol C Tables 4.2.6.8 and 6.1.1.4'
Ni Ni 0.3393 1.1124 'International Tables Vol C Tables 4.2.6.8 and 6.1.1.4'
Cu Cu 0.3201 1.2651 'International Tables Vol C Tables 4.2.6.8 and 6.1.1.4'

loop_
_geom_angle_atom_site_label_1
_geom_angle_atom_site_label_2
_geom_angle_atom_site_label_3
_geom_angle_site_symmetry_1
_geom_angle_site_symmetry_3
_geom_angle
_geom_angle_publ_flag
N5 Cu1 N6 . . 162.23(16) yes
N5 Cu1 N1 . . 86.62(15) yes
N6 Cu1 N1 . . 87.43(15) yes
N5 Cu1 N7 . . 93.06(14) yes
N6 Cu1 N7 . . 90.63(14) yes
N1 Cu1 N7 . . 172.35(15) yes
N5 Cu1 N8 . . 98.08(15) yes
N6 Cu1 N8 . . 99.19(15) yes
N1 Cu1 N8 . . 96.12(15) yes
N7 Cu1 N8 . . 91.50(14) yes
N2 N1 Cu1 . . 123.2(3) yes
N1 Cu1 N1 . 3_676 78.45(13) yes
N1 Cu1 N5 3_676 . 75.01(14) yes
N1 Cu1 N6 3_676 . 87.41(13) yes
N1 Cu1 N7 3_676 . 94.07(13) yes
N1 Cu1 N8 3_676 . 171.33(13) yes
Cu1 N1 N2 . . 123.1(3) ?
Cu1 N1 Cu1 . 3_676 101.55(14) yes
Cu1 N1 N2 3_676 . 132.1(3) ?
N3 N2 N1 . . 177.1(5) yes
C1 N5 Cu1 . . 121.6(3) yes
C7 N6 Cu1 . . 116.6(3) yes
C4 N7 C3 . . 108.7(3) ?
C4 N7 C5 . . 108.6(3) ?
C3 N7 C5 . . 104.4(3) ?
C4 N7 Cu1 . . 109.2(3) yes
C3 N7 Cu1 . . 113.6(3) yes
C5 N7 Cu1 . . 112.3(3) yes
N5 C1 C2 . . 110.6(4) ?
C1 C2 C3 . . 114.5(4) ?
N7 C3 C2 . . 116.4(4) ?
N7 C5 C6 . . 116.1(4) ?
C7 C6 C5 . . 114.0(4) ?
N6 C7 C6 . . 111.2(4) ?
C1 N5 H5A . . 106.94 ?
Cu1 N5 H5A . . 106.92 ?
Cu1 N5 H5B . . 106.92 ?
C1 N5 H5B . . 106.91 ?
H5A N5 H5B . . 106.73 ?
C7 N6 H6A . . 108.15 ?
Cu1 N6 H6A . . 108.12 ?
Cu1 N6 H6B . . 108.10 ?
C7 N6 H6B . . 108.17 ?
H6A N6 H6B . . 107.31 ?
N5 C1 H1A . . 109.44 ?
N5 C1 H1B . . 109.55 ?
C2 C1 H1A . . 109.56 ?
C2 C1 H1B . . 109.63 ?
H1A C1 H1B . . 108.09 ?
C1 C2 H2A . . 108.58 ?
C1 C2 H2B . . 108.60 ?
C3 C2 H2A . . 108.58 ?
C3 C2 H2B . . 108.68 ?
H2A C2 H2B . . 107.57 ?
N7 C3 H3A . . 108.18 ?
N7 C3 H3B . . 108.20 ?
C2 C3 H3A . . 108.25 ?
C2 C3 H3B . . 108.22 ?
H3A C3 H3B . . 107.37 ?
N7 C4 H4A . . 109.47 ?
N7 C4 H4B . . 109.45 ?
N7 C4 H4C . . 109.48 ?
H4A C4 H4B . . 109.42 ?
H4A C4 H4C . . 109.50 ?
H4B C4 H4C . . 109.51 ?
N7 C5 H5C . . 108.27 ?
N7 C5 H5D . . 108.20 ?
C6 C5 H5C . . 108.25 ?
C6 C5 H5D . . 108.29 ?
H5C C5 H5D . . 107.37 ?
C5 C6 H6C . . 108.71 ?
C5 C6 H6D . . 108.69 ?
C7 C6 H6C . . 108.81 ?
C7 C6 H6D . . 108.79 ?
H6C C6 H6D . . 107.61 ?
N6 C7 H7A . . 109.37 ?
N6 C7 H7B . . 109.32 ?
C6 C7 H7A . . 109.41 ?
C6 C7 H7B . . 109.46 ?
H7A C7 H7B . . 108.08 ?
C8 Ni1 C8 3_575 . 180.0000(10) ?
C8 Ni1 C9 3_575 3_575 89.23(18) yes
C8 Ni1 C9 . 3_575 90.77(18) yes
C8 Ni1 C9 3_575 . 90.77(18) yes
C8 Ni1 C9 . . 89.23(18) yes
C9 Ni1 C9 3_575 . 180.0000(10) ?
N8 C8 Ni1 . . 177.9(4) yes
N9 C9 Ni1 . . 179.3(4) yes
C8 N8 Cu1 . . 155.0(3) yes

loop_
_geom_bond_atom_site_label_1
_geom_bond_atom_site_label_2
_geom_bond_site_symmetry_2
_geom_bond_distance
_geom_bond_publ_flag
Cu1 N5 . 2.006(4) yes
Cu1 N6 . 2.009(4) yes
Cu1 N1 . 2.075(4) yes
Cu1 N7 . 2.130(3) yes
Cu1 N8 . 2.222(4) yes
Cu1 N1 3_676 3.013(4) yes
N1 N2 . 1.200(5) ?
N2 N3 . 1.164(5) ?
N5 C1 . 1.470(6) ?
N6 C7 . 1.470(6) ?
N7 C4 . 1.485(6) ?
N7 C3 . 1.498(6) ?
N7 C5 . 1.500(5) ?
C1 C2 . 1.516(7) ?
C2 C3 . 1.522(7) ?
C5 C6 . 1.524(6) ?
C6 C7 . 1.511(6) ?
N5 H5A . 0.90 ?
N5 H5B . 0.90 ?
N6 H6B . 0.90 ?
N6 H6A . 0.90 ?
C1 H1A . 0.99 ?
C1 H1B . 0.99 ?
C2 H2A . 0.99 ?
C2 H2B . 0.99 ?
C3 H3A . 0.97 ?
C3 H3B . 0.97 ?
C4 H4A . 0.98 ?
C4 H4B . 0.98 ?
C4 H4C . 0.98 ?
C5 H5C . 0.99 ?
C5 H5D . 0.99 ?
C6 H6C . 0.99 ?
C6 H6D . 0.99 ?
C7 H7A . 0.99 ?
C7 H7B . 0.99 ?
Ni1 C8 3_575 1.868(4) ?
Ni1 C8 . 1.868(4) yes
Ni1 C9 3_575 1.871(5) ?
Ni1 C9 . 1.871(5) yes
C8 N8 . 1.145(6) ?
C9 N9 . 1.162(6) ?

loop_
_geom_hbond_atom_site_label_D
_geom_hbond_atom_site_label_H
_geom_hbond_atom_site_label_A
_geom_hbond_site_symmetry_A
_geom_hbond_distance_DH
_geom_hbond_distance_HA
_geom_hbond_distance_DA
_geom_hbond_angle_DHA
_geom_hbond_publ_flag
N5 H5A N9 4_676 0.90 2.56 3.298(6) 140 yes
N5 H5B N3 3_576 0.90 2.62 3.489(5) 163 yes
N6 H6A N9 2_555 0.90 2.30 3.154(6) 158 yes
N6 H6B N3 1_655 0.90 2.37 3.252(5) 167 yes

loop_
_geom_torsion_atom_site_label_1
_geom_torsion_atom_site_label_2
_geom_torsion_atom_site_label_3
_geom_torsion_atom_site_label_4
_geom_torsion
N5 Cu1 N1 N2 -86.3(4)
N6 Cu1 N1 N2 110.4(4)
N8 Cu1 N1 N2 11.4(4)
N6 Cu1 N5 C1 -141.2(4)
N1 Cu1 N5 C1 148.1(3)
N7 Cu1 N5 C1 -39.5(3)
N8 Cu1 N5 C1 52.4(3)
N5 Cu1 N6 C7 153.3(4)
N1 Cu1 N6 C7 -136.2(3)
N7 Cu1 N6 C7 51.2(3)
N8 Cu1 N6 C7 -40.4(3)
N5 Cu1 N7 C4 -86.8(3)
N6 Cu1 N7 C4 75.8(3)
N8 Cu1 N7 C4 175.0(3)
N5 Cu1 N7 C3 34.7(3)
N6 Cu1 N7 C3 -162.7(3)
N8 Cu1 N7 C3 -63.5(3)
N5 Cu1 N7 C5 152.8(3)
N6 Cu1 N7 C5 -44.6(3)
N8 Cu1 N7 C5 54.6(3)
Cu1 N5 C1 C2 57.5(5)
N5 C1 C2 C3 -66.9(5)
C4 N7 C3 C2 68.4(5)
C5 N7 C3 C2 -175.9(4)
Cu1 N7 C3 C2 -53.4(5)
C1 C2 C3 N7 69.4(6)
C4 N7 C5 C6 -63.5(5)
C3 N7 C5 C6 -179.3(4)
Cu1 N7 C5 C6 57.3(4)
N7 C5 C6 C7 -65.3(5)
Cu1 N6 C7 C6 -66.6(4)
C5 C6 C7 N6 66.7(5)
N5 Cu1 N8 C8 -75.6(9)
N6 Cu1 N8 C8 108.6(8)
N1 Cu1 N8 C8 -163.0(8)
N7 Cu1 N8 C8 17.7(9)
